data_9000259
loop_
_publ_author_name
'Moore, P. B.'

_publ_section_title
;
 Sarcopside: Its atomic arrangement
;
_journal_name_full 'American Mineralogist'
_journal_page_first 24
_journal_page_last 35
_journal_volume 57
_journal_year 1972
_chemical_compound_source 'Bull Moose pegmatite, near Custer, South Dakota, USA'
_chemical_formula_sum 'Fe2.34 Mg0.03 Mn0.63 O8 P2'
_chemical_name_mineral Sarcopside
_space_group_IT_number 14
_symmetry_space_group_name_Hall '-P 2yab'
_symmetry_space_group_name_H-M 'P 1 21/a 1'
_cell_angle_alpha 90
_cell_angle_beta 90.00
_cell_angle_gamma 90
_cell_length_a 10.437
_cell_length_b 4.768
_cell_length_c 6.026
_cell_formula_units_Z 2
_cell_volume 299.876
_database_code_amcsd 0000268
_exptl_crystal_density_diffrn 3.942
_cod_original_formula_sum '(Fe2.34 Mn.63 Mg.03) P2 O8'
_cod_database_code 9000259

loop_
_space_group_symop_operation_xyz
x,y,z
1/2+x,1/2-y,z
1/2-x,1/2+y,-z
-x,-y,-z

loop_
_atom_site_label
_atom_site_fract_x
_atom_site_fract_y
_atom_site_fract_z
_atom_site_occupancy
_atom_site_U_iso_or_equiv
Fe1 0.00000 0.00000 0.00000 0.78000 0.00735
Mn1 0.00000 0.00000 0.00000 0.21000 0.00735
Mg1 0.00000 0.00000 0.00000 0.01000 0.00735
Fe2 0.28300 -0.01340 0.26390 0.78000 0.00722
Mn2 0.28300 -0.01340 0.26390 0.21000 0.00722
Mg2 0.28300 -0.01340 0.26390 0.01000 0.00722
P 0.10000 0.43410 0.23860 1.00000 0.00671
O1 -0.10420 0.25100 -0.21590 1.00000 0.00899
O2 -0.03580 0.31470 0.24630 1.00000 0.00963
O3 0.16200 0.28380 0.02910 1.00000 0.00988
O4 0.18220 0.32410 0.42960 1.00000 0.00874

loop_
_cod_related_entry_id
_cod_related_entry_database
_cod_related_entry_code
1 AMCSD 0000268
